data_1506092
loop_
_publ_author_name
'Gao, Yongnian'
'Lam, Yulin'

_publ_section_title
;
 [3+2] cycloaddition reactions in the solid-phase synthesis of
 1,2,3-triazoles.
;
_journal_issue 15
_journal_name_full 'Organic letters'
_journal_page_first 3283
_journal_page_last 3285
_journal_paper_doi 10.1021/ol0611494
_journal_volume 8
_journal_year 2006
_chemical_formula_sum 'C16 H12 N4'
_chemical_formula_weight 260.30
_chemical_name_systematic
; 
 2-Cyclohexylmethyl-5-phenyl-2H-[1,2,3]triazole-4-carbonitrile  
;
_space_group_IT_number 14
_symmetry_cell_setting monoclinic
_symmetry_space_group_name_Hall '-P 2yn'
_symmetry_space_group_name_H-M 'P 1 21/n 1'
_atom_sites_solution_hydrogens geom
_atom_sites_solution_primary direct
_atom_sites_solution_secondary difmap
_audit_creation_method SHELXL-97
_cell_angle_alpha 90.00
_cell_angle_beta 92.633(2)
_cell_angle_gamma 90.00
_cell_formula_units_Z 4
_cell_length_a 7.2348(4)
_cell_length_b 11.4471(8)
_cell_length_c 17.6780(11)
_cell_measurement_reflns_used 2013
_cell_measurement_temperature 223(2)
_cell_measurement_theta_max 23.12
_cell_measurement_theta_min 2.31
_cell_volume 1462.50(16)
_computing_cell_refinement 'Bruker SMART'
_computing_data_collection 'Bruker SMART'
_computing_data_reduction 'Bruker SAINT'
_computing_molecular_graphics 'Bruker SHELXTL'
_computing_publication_material 'Bruker SHELXTL'
_computing_structure_refinement 'SHELXL-97 (Sheldrick, 1997)'
_computing_structure_solution 'SHELXS-97 (Sheldrick, 1990)'
_diffrn_ambient_temperature 223(2)
_diffrn_measured_fraction_theta_full 0.996
_diffrn_measured_fraction_theta_max 0.996
_diffrn_measurement_device_type 'CCD area detector'
_diffrn_measurement_method 'phi and omega scans'
_diffrn_radiation_monochromator graphite
_diffrn_radiation_source 'fine-focus sealed tube'
_diffrn_radiation_type MoK\a
_diffrn_radiation_wavelength 0.71073
_diffrn_reflns_av_R_equivalents 0.0295
_diffrn_reflns_av_sigmaI/netI 0.0375
_diffrn_reflns_limit_h_max 10
_diffrn_reflns_limit_h_min -7
_diffrn_reflns_limit_k_max 12
_diffrn_reflns_limit_k_min -16
_diffrn_reflns_limit_l_max 24
_diffrn_reflns_limit_l_min -24
_diffrn_reflns_number 12126
_diffrn_reflns_theta_full 30.01
_diffrn_reflns_theta_max 30.01
_diffrn_reflns_theta_min 2.12
_exptl_absorpt_coefficient_mu 0.074
_exptl_absorpt_correction_T_max 0.9775
_exptl_absorpt_correction_T_min 0.9626
_exptl_absorpt_correction_type none
_exptl_crystal_colour colorless
_exptl_crystal_density_diffrn 1.182
_exptl_crystal_density_meas 0
_exptl_crystal_density_method 'not measured'
_exptl_crystal_description block
_exptl_crystal_F_000 544
_exptl_crystal_size_max 0.52
_exptl_crystal_size_mid 0.39
_exptl_crystal_size_min 0.31
_refine_diff_density_max 0.262
_refine_diff_density_min -0.197
_refine_diff_density_rms 0.037
_refine_ls_extinction_method none
_refine_ls_goodness_of_fit_ref 1.047
_refine_ls_hydrogen_treatment mixed
_refine_ls_matrix_type full
_refine_ls_number_parameters 181
_refine_ls_number_reflns 4253
_refine_ls_number_restraints 0
_refine_ls_restrained_S_all 1.047
_refine_ls_R_factor_all 0.0977
_refine_ls_R_factor_gt 0.0622
_refine_ls_shift/su_max 0.001
_refine_ls_shift/su_mean 0.000
_refine_ls_structure_factor_coef Fsqd
_refine_ls_weighting_details 'calc w=1/[\s^2^(Fo^2^)+(0.0685P)^2^+0.1690P] where P=(Fo^2^+2Fc^2^)/3'
_refine_ls_weighting_scheme calc
_refine_ls_wR_factor_gt 0.1390
_refine_ls_wR_factor_ref 0.1572
_reflns_number_gt 2801
_reflns_number_total 4253
_reflns_threshold_expression >2sigma(I)
_cod_data_source_file ol0611494si20060511_031509.cif
_cod_data_source_block 2-Cyclohexylmethyl-5-phenyl-2H-[1,2,3]triazole-4-carbonitrile_1
_cod_depositor_comments
;
The following automatic conversions were performed:

'_symmetry_cell_setting' value 'Monoclinic' changed to 'monoclinic'
according to /home/saulius/struct/CIF-dictionaries/cif_core.dic
dictionary named 'cif_core.dic' version 2.4.1 from 2010-06-29.

Automatic conversion script
Id: cif_fix_values 1715 2011-07-08 13:25:40Z adriana 
;
_cod_original_sg_symbol_H-M P2(1)/n
_cod_database_code 1506092

loop_
_symmetry_equiv_pos_as_xyz
'x, y, z'
'-x+1/2, y+1/2, -z+1/2'
'-x, -y, -z'
'x-1/2, -y-1/2, z-1/2'

loop_
_atom_site_label
_atom_site_type_symbol
_atom_site_fract_x
_atom_site_fract_y
_atom_site_fract_z
_atom_site_U_iso_or_equiv
_atom_site_adp_type
_atom_site_occupancy
_atom_site_symmetry_multiplicity
_atom_site_calc_flag
_atom_site_refinement_flags
C4 C 0.24282(18) 0.48062(12) 1.02903(8) 0.0373(3) Uani 1 1 d .
N3 N 0.14242(16) 0.31534(10) 0.94950(7) 0.0416(3) Uani 1 1 d .
N2 N 0.08594(17) 0.20685(11) 0.96204(7) 0.0448(3) Uani 1 1 d .
C2 C 0.17816(18) 0.35981(12) 1.01853(8) 0.0369(3) Uani 1 1 d .
N1 N 0.08223(18) 0.17511(11) 1.03347(8) 0.0507(3) Uani 1 1 d .
C11 C 0.1949(2) 0.08531(13) 0.85668(8) 0.0453(4) Uani 1 1 d .
H11 H 0.2657 0.1538 0.8399 0.054 Uiso 1 1 calc R
C9 C 0.2829(2) 0.52800(15) 1.10030(9) 0.0528(4) Uani 1 1 d .
H9 H 0.2682 0.4822 1.1438 0.063 Uiso 1 1 calc R
C5 C 0.2657(2) 0.55053(13) 0.96602(8) 0.0438(4) Uani 1 1 d .
H5 H 0.2390 0.5203 0.9173 0.053 Uiso 1 1 calc R
C16 C 0.3242(2) 0.00880(14) 0.90549(8) 0.0472(4) Uani 1 1 d .
H16A H 0.3746 0.0545 0.9486 0.057 Uiso 1 1 calc R
H16B H 0.2542 -0.0567 0.9255 0.057 Uiso 1 1 calc R
C1 C 0.1405(2) 0.27173(13) 1.07039(9) 0.0459(4) Uani 1 1 d .
C10 C 0.0318(2) 0.12902(14) 0.89945(10) 0.0528(4) Uani 1 1 d .
H10A H -0.0536 0.1706 0.8642 0.063 Uiso 1 1 calc R
H10B H -0.0345 0.0619 0.9194 0.063 Uiso 1 1 calc R
C6 C 0.3272(2) 0.66382(14) 0.97433(10) 0.0538(4) Uani 1 1 d .
H6 H 0.3427 0.7103 0.9312 0.065 Uiso 1 1 calc R
C12 C 0.1243(3) 0.01809(16) 0.78656(9) 0.0596(5) Uani 1 1 d .
H12A H 0.0450 -0.0462 0.8021 0.072 Uiso 1 1 calc R
H12B H 0.0492 0.0703 0.7537 0.072 Uiso 1 1 calc R
C7 C 0.3661(2) 0.70955(15) 1.04512(11) 0.0584(5) Uani 1 1 d .
H7 H 0.4078 0.7870 1.0505 0.070 Uiso 1 1 calc R
C8 C 0.3440(2) 0.64185(17) 1.10769(11) 0.0617(5) Uani 1 1 d .
H8 H 0.3706 0.6730 1.1562 0.074 Uiso 1 1 calc R
C13 C 0.2812(3) -0.03083(18) 0.74242(10) 0.0711(6) Uani 1 1 d .
H13A H 0.2299 -0.0779 0.7001 0.085 Uiso 1 1 calc R
H13B H 0.3512 0.0338 0.7213 0.085 Uiso 1 1 calc R
C14 C 0.4102(3) -0.1054(2) 0.79144(11) 0.0782(6) Uani 1 1 d .
H14A H 0.5147 -0.1306 0.7620 0.094 Uiso 1 1 calc R
H14B H 0.3445 -0.1754 0.8075 0.094 Uiso 1 1 calc R
C15 C 0.4821(3) -0.0381(2) 0.86078(10) 0.0698(5) Uani 1 1 d .
H15A H 0.5595 -0.0896 0.8932 0.084 Uiso 1 1 calc R
H15B H 0.5591 0.0271 0.8448 0.084 Uiso 1 1 calc R
C3 C 0.1501(3) 0.27408(16) 1.15122(10) 0.0642(5) Uani 1 1 d .
N4 N 0.1571(3) 0.27876(17) 1.21568(10) 0.0982(7) Uani 1 1 d .

loop_
_atom_site_aniso_label
_atom_site_aniso_U_11
_atom_site_aniso_U_22
_atom_site_aniso_U_33
_atom_site_aniso_U_23
_atom_site_aniso_U_13
_atom_site_aniso_U_12
C4 0.0335(7) 0.0393(7) 0.0390(7) -0.0023(6) -0.0004(5) 0.0083(5)
N3 0.0421(7) 0.0376(7) 0.0450(7) -0.0004(5) -0.0006(5) 0.0014(5)
N2 0.0428(7) 0.0374(7) 0.0541(8) -0.0005(6) 0.0008(5) 0.0020(5)
C2 0.0345(7) 0.0389(7) 0.0373(7) 0.0015(6) 0.0011(5) 0.0088(5)
N1 0.0543(8) 0.0395(7) 0.0585(8) 0.0065(6) 0.0066(6) 0.0048(6)
C11 0.0541(9) 0.0370(8) 0.0443(8) 0.0021(6) -0.0040(6) -0.0051(6)
C9 0.0624(10) 0.0561(10) 0.0395(8) -0.0071(7) -0.0012(7) 0.0061(8)
C5 0.0460(8) 0.0433(8) 0.0421(8) -0.0011(6) 0.0006(6) 0.0017(6)
C16 0.0546(9) 0.0480(9) 0.0385(8) -0.0014(6) -0.0011(7) 0.0028(7)
C1 0.0491(9) 0.0421(8) 0.0467(8) 0.0058(7) 0.0043(6) 0.0103(7)
C10 0.0492(9) 0.0401(8) 0.0681(11) -0.0071(7) -0.0092(7) -0.0024(7)
C6 0.0531(9) 0.0435(9) 0.0653(11) 0.0038(8) 0.0073(8) -0.0018(7)
C12 0.0796(12) 0.0513(10) 0.0462(9) -0.0017(7) -0.0155(8) -0.0046(8)
C7 0.0465(9) 0.0438(9) 0.0849(13) -0.0161(9) 0.0028(8) -0.0003(7)
C8 0.0626(11) 0.0620(11) 0.0597(11) -0.0252(9) -0.0064(8) 0.0049(9)
C13 0.1033(16) 0.0707(13) 0.0394(9) -0.0069(8) 0.0043(9) -0.0114(11)
C14 0.0950(15) 0.0827(15) 0.0577(12) -0.0161(10) 0.0127(11) 0.0190(12)
C15 0.0651(12) 0.0863(14) 0.0579(11) -0.0104(10) 0.0018(9) 0.0190(10)
C3 0.0928(14) 0.0504(11) 0.0502(10) 0.0133(8) 0.0115(9) 0.0111(9)
N4 0.167(2) 0.0781(13) 0.0505(10) 0.0192(9) 0.0189(11) 0.0133(13)

loop_
_atom_type_symbol
_atom_type_description
_atom_type_scat_dispersion_real
_atom_type_scat_dispersion_imag
_atom_type_scat_source
C C 0.0033 0.0016 'International Tables Vol C Tables 4.2.6.8 and 6.1.1.4'
H H 0.0000 0.0000 'International Tables Vol C Tables 4.2.6.8 and 6.1.1.4'
N N 0.0061 0.0033 'International Tables Vol C Tables 4.2.6.8 and 6.1.1.4'

loop_
_geom_angle_atom_site_label_1
_geom_angle_atom_site_label_2
_geom_angle_atom_site_label_3
_geom_angle
C5 C4 C9 118.36(14)
C5 C4 C2 119.37(13)
C9 C4 C2 122.26(14)
N2 N3 C2 104.57(12)
N1 N2 N3 115.99(12)
N1 N2 C10 122.85(13)
N3 N2 C10 121.17(13)
N3 C2 C1 106.79(13)
N3 C2 C4 121.41(12)
C1 C2 C4 131.80(13)
N2 N1 C1 102.68(12)
C10 C11 C16 112.33(13)
C10 C11 C12 109.40(13)
C16 C11 C12 110.15(13)
C8 C9 C4 120.44(16)
C6 C5 C4 120.49(14)
C15 C16 C11 111.51(13)
N1 C1 C2 109.97(14)
N1 C1 C3 120.13(15)
C2 C1 C3 129.86(15)
N2 C10 C11 113.03(12)
C7 C6 C5 120.52(16)
C13 C12 C11 111.97(15)
C8 C7 C6 119.66(16)
C7 C8 C9 120.52(16)
C14 C13 C12 111.84(15)
C13 C14 C15 110.86(17)
C16 C15 C14 111.20(16)
N4 C3 C1 178.4(2)

loop_
_geom_bond_atom_site_label_1
_geom_bond_atom_site_label_2
_geom_bond_distance
C4 C5 1.388(2)
C4 C9 1.390(2)
C4 C2 1.469(2)
N3 N2 1.3292(17)
N3 C2 1.3365(17)
N2 N1 1.3154(17)
N2 C10 1.4601(19)
C2 C1 1.398(2)
N1 C1 1.342(2)
C11 C10 1.516(2)
C11 C16 1.520(2)
C11 C12 1.527(2)
C9 C8 1.381(3)
C5 C6 1.377(2)
C16 C15 1.517(2)
C1 C3 1.428(2)
C6 C7 1.374(2)
C12 C13 1.514(3)
C7 C8 1.366(3)
C13 C14 1.509(3)
C14 C15 1.519(3)
C3 N4 1.140(2)

loop_
_cod_related_entry_id
_cod_related_entry_code
_cod_related_entry_database
1 21152027 ChemSpider
